data_2241196
loop_
_publ_author_name
'Lukianova, Tamara J.'
'Kinzhybalo, Vasyl'
'Pietraszko, Adam'

_publ_section_title
;
 Crystal structure of new organically templated copper sulfate with
 2-aminopyridinium
;
_journal_coeditor_code HP2072
_journal_issue 11
_journal_name_full 'Acta Crystallographica Section E'
_journal_page_first m191
_journal_page_last m192
_journal_paper_doi 10.1107/S2056989015018629
_journal_volume 71
_journal_year 2015
_chemical_formula_iupac '(C5 H7 N2)2 [Cu (H2 O)6] (S O4)2 , 4H2 O'
_chemical_formula_moiety 'Cu H12 O6, 2(O4 S), 2(C5 H7 N2), 4(H2 O)'
_chemical_formula_sum 'C10 H34 Cu N4 O18 S2'
_chemical_formula_weight 626.07
_chemical_name_systematic
;
Bis(2-aminopyridinium) hexaaquacopper(II) bis(sulfate) tetrahydrate
;
_space_group_crystal_system triclinic
_space_group_IT_number 2
_space_group_name_Hall '-P 1'
_space_group_name_H-M_alt 'P -1'
_symmetry_space_group_name_Hall '-P 1'
_symmetry_space_group_name_H-M 'P -1'
_atom_sites_solution_hydrogens mixed
_audit_creation_method
;
Olex2 1.2
(compiled 2015.01.26 svn.r3150 for OlexSys, GUI svn.r4998)
;
_cell_angle_alpha 91.83(3)
_cell_angle_beta 104.59(3)
_cell_angle_gamma 114.57(3)
_cell_formula_units_Z 1
_cell_length_a 7.115(3)
_cell_length_b 8.211(3)
_cell_length_c 12.561(4)
_cell_measurement_reflns_used 2602
_cell_measurement_temperature 295(2)
_cell_measurement_theta_max 27.3710
_cell_measurement_theta_min 3.2930
_cell_volume 638.0(5)
_computing_cell_refinement
;
CrysAlisPro (Rigaku Oxford Diffraction, 2015)
;
_computing_data_collection
;
CrysAlisPro  (Rigaku Oxford Diffraction, 2015)
;
_computing_data_reduction
;
CrysAlisPro  (Rigaku Oxford Diffraction, 2015)
;
_computing_molecular_graphics
;
DIAMOND (Brandenburg, 1997)
;
_computing_publication_material
;
Olex2 (Dolomanov <i>et al.</i>,  2009)
;
_computing_structure_refinement
;
SHELXL2014/7 (Sheldrick, 2008)
;
_computing_structure_solution
;
?
SHELXS2014/7 (Sheldrick, 2008)
;
_diffrn_ambient_temperature 295.15
_diffrn_detector_area_resol_mean 8.2214
_diffrn_measured_fraction_theta_full 0.998
_diffrn_measured_fraction_theta_max 0.901
_diffrn_measurement_device 'four-circle diffractometer'
_diffrn_measurement_device_type 'Rigaku Oxford Diffraction Xcalibur, Sapphire2'
_diffrn_measurement_method '\w scans'
_diffrn_radiation_monochromator graphite
_diffrn_radiation_type MoK\a
_diffrn_radiation_wavelength 0.71073
_diffrn_reflns_av_R_equivalents 0.0381
_diffrn_reflns_limit_h_max 6
_diffrn_reflns_limit_h_min -9
_diffrn_reflns_limit_k_max 11
_diffrn_reflns_limit_k_min -10
_diffrn_reflns_limit_l_max 17
_diffrn_reflns_limit_l_min -15
_diffrn_reflns_number 7926
_diffrn_reflns_theta_full 26.000
_diffrn_reflns_theta_max 29.402
_diffrn_reflns_theta_min 3.008
_exptl_absorpt_coefficient_mu 1.104
_exptl_absorpt_correction_T_max 1.00000
_exptl_absorpt_correction_T_min 0.71990
_exptl_absorpt_correction_type multi-scan
_exptl_absorpt_process_details
;
(CrysAlisPro; Rigaku Oxford Diffraction, 2015)
;
_exptl_crystal_colour green
_exptl_crystal_density_diffrn 1.629
_exptl_crystal_description block
_exptl_crystal_F_000 327
_exptl_crystal_size_max 0.35
_exptl_crystal_size_mid 0.14
_exptl_crystal_size_min 0.13
_refine_diff_density_max 0.358
_refine_diff_density_min -0.408
_refine_ls_extinction_method none
_refine_ls_goodness_of_fit_ref 1.032
_refine_ls_hydrogen_treatment constr
_refine_ls_matrix_type full
_refine_ls_number_parameters 160
_refine_ls_number_reflns 3173
_refine_ls_number_restraints 0
_refine_ls_restrained_S_all 1.032
_refine_ls_R_factor_all 0.0744
_refine_ls_R_factor_gt 0.0439
_refine_ls_shift/su_max 0.000
_refine_ls_shift/su_mean 0.000
_refine_ls_structure_factor_coef Fsqd
_refine_ls_weighting_details 'w=1/[\s^2^(Fo^2^)+(0.0324P)^2^+0.2243P] where P=(Fo^2^+2Fc^2^)/3'
_refine_ls_weighting_scheme calc
_refine_ls_wR_factor_gt 0.0818
_refine_ls_wR_factor_ref 0.0938
_reflns_number_gt 2268
_reflns_number_total 3173
_reflns_threshold_expression 'I > 2\s(I)'
_cod_data_source_file hp2072sup1.cif
_cod_data_source_block I
_cod_original_cell_volume 638.0(4)
_cod_database_code 2241196
_shelx_space_group_comment
;
The symmetry employed for this shelxl refinement is uniquely defined
by the following loop, which should always be used as a source of
symmetry information in preference to the above space-group names.
They are only intended as comments.
;
_shelx_estimated_absorpt_t_min 0.699
_shelx_estimated_absorpt_t_max 0.870

loop_
_space_group_symop_operation_xyz
'x, y, z'
'-x, -y, -z'

loop_
_atom_site_type_symbol
_atom_site_label
_atom_site_fract_x
_atom_site_fract_y
_atom_site_fract_z
_atom_site_U_iso_or_equiv
_atom_site_adp_type
_atom_site_calc_flag
_atom_site_occupancy
Cu Cu1 0.5000 0.5000 0.5000 0.03035(15) Uani d 1
O O11W 0.1945(3) 0.4686(3) 0.35088(16) 0.0476(5) Uani d 1
H H11A 0.1489 0.5468 0.3566 0.071 Uiso d 1
H H11B 0.0825 0.3704 0.3272 0.071 Uiso d 1
O O12W 0.3772(3) 0.2434(2) 0.50851(15) 0.0482(6) Uani d 1
H H12A 0.3051 0.1679 0.4500 0.072 Uiso d 1
H H12B 0.3718 0.1983 0.5673 0.072 Uiso d 1
O O13W 0.3680(3) 0.5392(2) 0.61353(14) 0.0359(4) Uani d 1
H H13A 0.3521 0.6347 0.6187 0.054 Uiso d 1
H H13B 0.2510 0.4506 0.6110 0.054 Uiso d 1
S S1 0.34958(11) -0.04901(9) 0.72795(5) 0.03015(17) Uani d 1
O O11 0.5437(3) -0.0526(3) 0.80214(15) 0.0434(5) Uani d 1
O O12 0.1755(3) -0.1167(3) 0.78078(18) 0.0541(6) Uani d 1
O O13 0.3945(4) 0.1366(3) 0.70846(16) 0.0493(6) Uani d 1
O O14 0.2833(4) -0.1658(3) 0.62203(16) 0.0566(6) Uani d 1
N N1 0.6656(4) 0.4231(3) 0.89059(17) 0.0385(6) Uani d 1
H H1 0.6136 0.3421 0.8326 0.046 Uiso calc 1
N N2 0.6983(4) 0.2085(3) 0.99866(19) 0.0462(6) Uani d 1
H H2A 0.6458 0.1297 0.9395 0.055 Uiso calc 1
H H2B 0.7349 0.1784 1.0629 0.055 Uiso calc 1
C C2 0.7227(4) 0.3756(4) 0.9910(2) 0.0364(6) Uani d 1
C C3 0.8066(5) 0.5115(4) 1.0846(2) 0.0484(8) Uani d 1
H H3 0.8482 0.4852 1.1557 0.058 Uiso calc 1
C C4 0.8263(5) 0.6786(4) 1.0711(3) 0.0527(8) Uani d 1
H H4 0.8812 0.7670 1.1334 0.063 Uiso calc 1
C C5 0.7659(5) 0.7227(4) 0.9654(3) 0.0510(8) Uani d 1
H H5 0.7806 0.8391 0.9566 0.061 Uiso calc 1
C C6 0.6855(5) 0.5915(4) 0.8760(3) 0.0477(8) Uani d 1
H H6 0.6441 0.6171 0.8046 0.057 Uiso calc 1
O O14W -0.0364(3) 0.2860(3) 0.59552(16) 0.0432(5) Uani d 1
H H14A -0.0658 0.1958 0.6291 0.065 Uiso d 1
H H14B -0.1086 0.2458 0.5285 0.065 Uiso d 1
O O15W 0.1567(3) 0.0248(2) 0.30825(15) 0.0381(5) Uani d 1
H H15A 0.2371 0.0360 0.2675 0.057 Uiso d 1
H H15B 0.0585 0.0513 0.2734 0.057 Uiso d 1

loop_
_atom_site_aniso_label
_atom_site_aniso_U_11
_atom_site_aniso_U_22
_atom_site_aniso_U_33
_atom_site_aniso_U_12
_atom_site_aniso_U_13
_atom_site_aniso_U_23
Cu1 0.0418(3) 0.0233(2) 0.0246(2) 0.0126(2) 0.0103(2) 0.00304(17)
O11W 0.0435(13) 0.0422(12) 0.0502(13) 0.0187(10) 0.0034(10) -0.0031(9)
O12W 0.0811(16) 0.0242(10) 0.0267(10) 0.0126(10) 0.0132(10) 0.0046(8)
O13W 0.0416(11) 0.0323(10) 0.0345(10) 0.0166(9) 0.0121(9) 0.0024(8)
S1 0.0370(4) 0.0289(4) 0.0247(3) 0.0156(3) 0.0071(3) 0.0055(3)
O11 0.0407(12) 0.0640(14) 0.0317(10) 0.0304(11) 0.0077(9) 0.0081(9)
O12 0.0433(13) 0.0771(16) 0.0562(14) 0.0330(12) 0.0231(11) 0.0360(12)
O13 0.0755(16) 0.0315(11) 0.0321(11) 0.0188(11) 0.0090(10) 0.0076(8)
O14 0.0838(17) 0.0504(13) 0.0325(11) 0.0404(13) -0.0057(11) -0.0096(9)
N1 0.0453(15) 0.0451(15) 0.0225(11) 0.0202(12) 0.0053(10) 0.0028(10)
N2 0.0582(17) 0.0452(15) 0.0291(12) 0.0205(13) 0.0062(12) 0.0065(10)
C2 0.0369(17) 0.0448(17) 0.0254(14) 0.0166(14) 0.0081(12) 0.0043(11)
C3 0.051(2) 0.057(2) 0.0256(14) 0.0178(17) 0.0040(14) 0.0018(13)
C4 0.052(2) 0.050(2) 0.0408(18) 0.0150(17) 0.0032(15) -0.0090(15)
C5 0.049(2) 0.0418(18) 0.058(2) 0.0192(16) 0.0097(17) 0.0062(15)
C6 0.051(2) 0.055(2) 0.0384(17) 0.0273(17) 0.0093(15) 0.0133(14)
O14W 0.0480(13) 0.0359(11) 0.0390(11) 0.0149(10) 0.0075(10) 0.0070(8)
O15W 0.0356(11) 0.0438(12) 0.0357(10) 0.0190(9) 0.0090(9) 0.0048(8)

loop_
_atom_type_symbol
_atom_type_description
_atom_type_scat_dispersion_real
_atom_type_scat_dispersion_imag
_atom_type_scat_source
C C 0.0033 0.0016 'International Tables Vol C Tables 4.2.6.8 and 6.1.1.4'
H H 0.0000 0.0000 'International Tables Vol C Tables 4.2.6.8 and 6.1.1.4'
Cu Cu 0.3201 1.2651 'International Tables Vol C Tables 4.2.6.8 and 6.1.1.4'
N N 0.0061 0.0033 'International Tables Vol C Tables 4.2.6.8 and 6.1.1.4'
O O 0.0106 0.0060 'International Tables Vol C Tables 4.2.6.8 and 6.1.1.4'
S S 0.1246 0.1234 'International Tables Vol C Tables 4.2.6.8 and 6.1.1.4'

loop_
_geom_angle_atom_site_label_1
_geom_angle_atom_site_label_2
_geom_angle_atom_site_label_3
_geom_angle_site_symmetry_1
_geom_angle_site_symmetry_3
_geom_angle
O11W Cu1 O11W 2_666 . 180.0
O12W Cu1 O11W . . 92.90(9)
O12W Cu1 O11W 2_666 2_666 92.90(9)
O12W Cu1 O11W 2_666 . 87.10(9)
O12W Cu1 O11W . 2_666 87.10(9)
O12W Cu1 O12W 2_666 . 180.0
O12W Cu1 O13W . . 89.66(8)
O12W Cu1 O13W 2_666 2_666 89.66(9)
O12W Cu1 O13W 2_666 . 90.34(8)
O12W Cu1 O13W . 2_666 90.34(8)
O13W Cu1 O11W 2_666 . 88.14(8)
O13W Cu1 O11W . 2_666 88.14(8)
O13W Cu1 O11W 2_666 2_666 91.86(8)
O13W Cu1 O11W . . 91.86(8)
O13W Cu1 O13W . 2_666 180.00(11)
Cu1 O11W H11A . . 115.8
Cu1 O11W H11B . . 122.9
H11A O11W H11B . . 104.7
Cu1 O12W H12A . . 119.8
Cu1 O12W H12B . . 125.3
H12A O12W H12B . . 114.2
Cu1 O13W H13A . . 118.5
Cu1 O13W H13B . . 113.2
H13A O13W H13B . . 108.7
O12 S1 O11 . . 108.78(12)
O13 S1 O11 . . 110.06(13)
O13 S1 O12 . . 109.43(13)
O14 S1 O11 . . 109.47(12)
O14 S1 O12 . . 109.29(15)
O14 S1 O13 . . 109.78(13)
C2 N1 H1 . . 118.2
C2 N1 C6 . . 123.6(2)
C6 N1 H1 . . 118.2
H2A N2 H2B . . 120.0
C2 N2 H2A . . 120.0
C2 N2 H2B . . 120.0
N1 C2 C3 . . 116.8(3)
N2 C2 N1 . . 120.1(2)
N2 C2 C3 . . 123.1(3)
C2 C3 H3 . . 119.9
C4 C3 C2 . . 120.1(3)
C4 C3 H3 . . 119.9
C3 C4 H4 . . 119.3
C3 C4 C5 . . 121.3(3)
C5 C4 H4 . . 119.3
C4 C5 H5 . . 120.9
C6 C5 C4 . . 118.2(3)
C6 C5 H5 . . 120.9
N1 C6 C5 . . 119.9(3)
N1 C6 H6 . . 120.0
C5 C6 H6 . . 120.0
H14A O14W H14B . . 106.1
H15A O15W H15B . . 106.7

loop_
_geom_bond_atom_site_label_1
_geom_bond_atom_site_label_2
_geom_bond_site_symmetry_2
_geom_bond_distance
Cu1 O11W . 2.398(2)
Cu1 O11W 2_666 2.398(2)
Cu1 O12W 2_666 1.935(2)
Cu1 O12W . 1.935(2)
Cu1 O13W . 1.9790(18)
Cu1 O13W 2_666 1.9790(18)
O11W H11A . 0.8397
O11W H11B . 0.8396
O12W H12A . 0.8396
O12W H12B . 0.8394
O13W H13A . 0.8398
O13W H13B . 0.8398
S1 O11 . 1.471(2)
S1 O12 . 1.466(2)
S1 O13 . 1.464(2)
S1 O14 . 1.462(2)
N1 H1 . 0.8600
N1 C2 . 1.347(3)
N1 C6 . 1.353(4)
N2 H2A . 0.8600
N2 H2B . 0.8600
N2 C2 . 1.319(4)
C2 C3 . 1.412(4)
C3 H3 . 0.9300
C3 C4 . 1.341(4)
C4 H4 . 0.9300
C4 C5 . 1.397(4)
C5 H5 . 0.9300
C5 C6 . 1.355(4)
C6 H6 . 0.9300
O14W H14A . 0.8397
O14W H14B . 0.8397
O15W H15A . 0.8399
O15W H15B . 0.8401

loop_
_geom_hbond_atom_site_label_D
_geom_hbond_atom_site_label_H
_geom_hbond_atom_site_label_A
_geom_hbond_site_symmetry_A
_geom_hbond_distance_DH
_geom_hbond_distance_HA
_geom_hbond_distance_DA
_geom_hbond_angle_DHA
O11W H11A O14W 2_566 0.84 2.00 2.821(3) 166.6
O11W H11B O12 2_556 0.84 2.22 3.032(4) 162.3
O12W H12A O15W . 0.84 1.88 2.719(3) 172.3
O12W H12B O13 . 0.84 1.85 2.677(3) 170.5
O13W H13A O14 1_565 0.84 1.90 2.733(3) 173.6
O13W H13B O14W . 0.84 1.88 2.706(3) 167.9
N1 H1 O13 . 0.86 2.03 2.855(3) 159.9
N2 H2A O11 . 0.86 2.01 2.869(3) 176.1
N2 H2B O12 2_657 0.86 2.05 2.914(3) 177.6
O14W H14A O15W 2_556 0.84 1.92 2.758(3) 174.0
O14W H14B O14 2_556 0.84 1.90 2.738(3) 175.6
O15W H15A O11 2_656 0.84 1.93 2.761(3) 169.0
O15W H15B O12 2_556 0.84 1.93 2.760(3) 169.6

loop_
_geom_torsion_atom_site_label_1
_geom_torsion_atom_site_label_2
_geom_torsion_atom_site_label_3
_geom_torsion_atom_site_label_4
_geom_torsion
N1 C2 C3 C4 0.0(4)
N2 C2 C3 C4 -179.7(3)
C2 N1 C6 C5 -0.3(5)
C2 C3 C4 C5 -0.2(5)
C3 C4 C5 C6 0.3(5)
C4 C5 C6 N1 0.0(5)
C6 N1 C2 N2 179.9(3)
C6 N1 C2 C3 0.3(4)

_cod_database_fobs_code 2241196
